data_4325129
loop_
_publ_author_name
'Holger Braunschweig'
'Alexander Damme'
'Daniela Gamon'
'Thomas Kupfer'
'Krzysztof Radacki'

_publ_section_title
;
 Synthesis and Coordination Chemistry of
 1-Cymantrenyl-2,3,4,5-tetraphenylborole
;
_journal_name_full 'Inorganic Chemistry'
_journal_page_first 4250
_journal_page_last 4252
_journal_paper_doi 10.1021/ic200559d
_journal_volume 50
_journal_year 2011
_chemical_formula_moiety 'C46 H39 B Cl2 Mn N O3'
_chemical_formula_sum 'C46 H39 B Cl2 Mn N O3'
_chemical_formula_weight 790.43
_chemical_name_common
;
?
;
_chemical_name_systematic
;
?
;
_space_group_IT_number 19
_symmetry_cell_setting orthorhombic
_symmetry_space_group_name_Hall 'P 2ac 2ab'
_symmetry_space_group_name_H-M 'P 21 21 21'
_atom_sites_solution_hydrogens geom
_atom_sites_solution_primary direct
_atom_sites_solution_secondary difmap
_audit_creation_method SHELXL-97
_cell_angle_alpha 90.00
_cell_angle_beta 90.00
_cell_angle_gamma 90.00
_cell_formula_units_Z 4
_cell_length_a 13.1221(6)
_cell_length_b 15.7684(7)
_cell_length_c 18.7380(7)
_cell_measurement_reflns_used 8081
_cell_measurement_temperature 100(2)
_cell_measurement_theta_max 25.92
_cell_measurement_theta_min 2.53
_cell_volume 3877.2(3)
_computing_cell_refinement 'Saint+ ver. 7.68A (Bruker AXS)'
_computing_data_collection 'APEX2 ver. 2010.3 (Bruker AXS)'
_computing_data_reduction 'Saint+ ver. 7.68A (Bruker AXS)'
_computing_molecular_graphics 'XP ver. 5.1 (Bruker AXS, 1998)'
_computing_publication_material 'SHELXL-97 (Sheldrick, 2008)'
_computing_structure_refinement 'SHELXL-97 (Sheldrick, 1997)'
_computing_structure_solution 'SHELXS-97 (Sheldrick, 1990)'
_diffrn_ambient_temperature 100(2)
_diffrn_measured_fraction_theta_full 0.997
_diffrn_measured_fraction_theta_max 0.996
_diffrn_measurement_device_type 'Bruker APEX-II CCD'
_diffrn_measurement_method '\f and \w scans'
_diffrn_radiation_monochromator 'multi-layer mirror'
_diffrn_radiation_source 'rotating anode'
_diffrn_radiation_type MoK\a
_diffrn_radiation_wavelength 0.71073
_diffrn_reflns_av_R_equivalents 0.0403
_diffrn_reflns_av_sigmaI/netI 0.0238
_diffrn_reflns_limit_h_max 16
_diffrn_reflns_limit_h_min -15
_diffrn_reflns_limit_k_max 18
_diffrn_reflns_limit_k_min -19
_diffrn_reflns_limit_l_max 23
_diffrn_reflns_limit_l_min -23
_diffrn_reflns_number 64272
_diffrn_reflns_theta_full 25.50
_diffrn_reflns_theta_max 26.02
_diffrn_reflns_theta_min 1.69
_exptl_absorpt_coefficient_mu 0.521
_exptl_absorpt_correction_T_max 0.7453
_exptl_absorpt_correction_T_min 0.6289
_exptl_absorpt_correction_type multi-scan
_exptl_absorpt_process_details 'Sadabs 2008/1 (Brucker 2008)'
_exptl_crystal_colour yellow
_exptl_crystal_density_diffrn 1.354
_exptl_crystal_description block
_exptl_crystal_F_000 1640
_exptl_crystal_size_max 0.31
_exptl_crystal_size_mid 0.25
_exptl_crystal_size_min 0.11
_refine_diff_density_max 0.513
_refine_diff_density_min -0.355
_refine_diff_density_rms 0.122
_refine_ls_abs_structure_details 'Flack H D (1983), Acta Cryst. A39, 876-881'
_refine_ls_abs_structure_Flack -0.003(11)
_refine_ls_extinction_method none
_refine_ls_goodness_of_fit_ref 1.105
_refine_ls_hydrogen_treatment constr
_refine_ls_matrix_type full
_refine_ls_number_parameters 518
_refine_ls_number_reflns 7621
_refine_ls_number_restraints 0
_refine_ls_restrained_S_all 1.105
_refine_ls_R_factor_all 0.0313
_refine_ls_R_factor_gt 0.0289
_refine_ls_shift/su_max 0.002
_refine_ls_shift/su_mean 0.000
_refine_ls_structure_factor_coef Fsqd
_refine_ls_weighting_details 'calc w=1/[\s^2^(Fo^2^)+(0.0458P)^2^+1.1644P] where P=(Fo^2^+2Fc^2^)/3'
_refine_ls_weighting_scheme calc
_refine_ls_wR_factor_gt 0.0761
_refine_ls_wR_factor_ref 0.0823
_reflns_number_gt 7338
_reflns_number_total 7621
_reflns_threshold_expression >2sigma(I)
_cod_data_source_file ic200559d_si_002_2.cif
_cod_data_source_block 3
_cod_database_code 4325129

loop_
_symmetry_equiv_pos_as_xyz
'x, y, z'
'-x+1/2, -y, z+1/2'
'-x, y+1/2, -z+1/2'
'x+1/2, -y+1/2, -z'

loop_
_atom_site_label
_atom_site_type_symbol
_atom_site_fract_x
_atom_site_fract_y
_atom_site_fract_z
_atom_site_U_iso_or_equiv
_atom_site_adp_type
_atom_site_occupancy
_atom_site_symmetry_multiplicity
_atom_site_calc_flag
_atom_site_refinement_flags
_atom_site_disorder_assembly
_atom_site_disorder_group
Mn1 Mn 0.21034(2) 1.011870(17) 0.203220(14) 0.01794(8) Uani 1 1 d . . .
N1 N 0.49191(11) 0.99179(9) 0.36124(7) 0.0148(3) Uani 1 1 d . . .
O1 O 0.17854(11) 0.82826(9) 0.18654(8) 0.0274(3) Uani 1 1 d . . .
C1 C 0.19206(14) 0.89991(13) 0.19256(10) 0.0213(4) Uani 1 1 d . . .
B1 B 0.38426(16) 0.95709(13) 0.33069(11) 0.0162(4) Uani 1 1 d . . .
O2 O 0.04298(12) 1.01448(13) 0.30733(9) 0.0425(4) Uani 1 1 d . . .
C2 C 0.10914(15) 1.01398(15) 0.26713(10) 0.0271(4) Uani 1 1 d . . .
O3 O 0.07002(13) 1.05436(12) 0.08597(9) 0.0403(4) Uani 1 1 d . . .
C3 C 0.12477(16) 1.03663(13) 0.13147(11) 0.0266(5) Uani 1 1 d . . .
C1_1 C 0.35092(13) 1.01483(12) 0.26363(9) 0.0163(3) Uani 1 1 d . . .
C2_1 C 0.30082(15) 1.09512(12) 0.26673(10) 0.0206(4) Uani 1 1 d . . .
H2_1 H 0.2773 1.1215 0.3092 0.025 Uiso 1 1 calc R . .
C3_1 C 0.29121(16) 1.12951(11) 0.19775(10) 0.0238(4) Uani 1 1 d . . .
H3_1 H 0.2607 1.1823 0.1859 0.029 Uiso 1 1 calc R . .
C4_1 C 0.33542(15) 1.07095(13) 0.14901(10) 0.0220(4) Uani 1 1 d . . .
H4_1 H 0.3398 1.0775 0.0987 0.026 Uiso 1 1 calc R . .
C5_1 C 0.37153(13) 1.00131(11) 0.18898(9) 0.0175(4) Uani 1 1 d . . .
H5_1 H 0.4044 0.9528 0.1696 0.021 Uiso 1 1 calc R . .
C1_2 C 0.39771(14) 0.85744(11) 0.31008(9) 0.0161(4) Uani 1 1 d . . .
C2_2 C 0.32507(13) 0.81372(11) 0.34589(9) 0.0159(4) Uani 1 1 d . . .
C3_2 C 0.26742(13) 0.86948(12) 0.39648(9) 0.0169(4) Uani 1 1 d . . .
C4_2 C 0.29886(14) 0.95137(11) 0.39313(9) 0.0166(3) Uani 1 1 d . . .
C1_3 C 0.55279(14) 1.04410(11) 0.32443(10) 0.0173(4) Uani 1 1 d . . .
H1_3 H 0.5288 1.0673 0.2808 0.021 Uiso 1 1 calc R . .
C2_3 C 0.64935(14) 1.06545(11) 0.34785(10) 0.0178(4) Uani 1 1 d . . .
H2_3 H 0.6907 1.1019 0.3197 0.021 Uiso 1 1 calc R . .
C3_3 C 0.68651(14) 1.03417(11) 0.41211(10) 0.0174(4) Uani 1 1 d . . .
C4_3 C 0.62057(14) 0.98072(12) 0.45038(9) 0.0187(4) Uani 1 1 d . . .
H4_3 H 0.6417 0.9579 0.4949 0.022 Uiso 1 1 calc R . .
C5_3 C 0.52621(15) 0.96126(11) 0.42411(9) 0.0174(4) Uani 1 1 d . . .
H5_3 H 0.4832 0.9249 0.4511 0.021 Uiso 1 1 calc R . .
C6_3 C 0.79252(16) 1.05479(12) 0.44067(10) 0.0203(4) Uani 1 1 d . . .
C7_3 C 0.85063(16) 1.11473(14) 0.39131(11) 0.0279(4) Uani 1 1 d . . .
H7A_3 H 0.8561 1.0892 0.3438 0.042 Uiso 1 1 calc R . .
H7B_3 H 0.9190 1.1246 0.4106 0.042 Uiso 1 1 calc R . .
H7C_3 H 0.8141 1.1688 0.3879 0.042 Uiso 1 1 calc R . .
C8_3 C 0.85266(16) 0.97111(13) 0.44858(13) 0.0293(5) Uani 1 1 d . . .
H8A_3 H 0.8562 0.9424 0.4022 0.044 Uiso 1 1 calc R . .
H8B_3 H 0.8182 0.9343 0.4831 0.044 Uiso 1 1 calc R . .
H8C_3 H 0.9218 0.9835 0.4654 0.044 Uiso 1 1 calc R . .
C9_3 C 0.78152(18) 1.09701(13) 0.51402(11) 0.0289(4) Uani 1 1 d . . .
H9A_3 H 0.8492 1.1104 0.5330 0.043 Uiso 1 1 calc R . .
H9B_3 H 0.7464 1.0582 0.5467 0.043 Uiso 1 1 calc R . .
H9C_3 H 0.7419 1.1494 0.5092 0.043 Uiso 1 1 calc R . .
C1_4 C 0.46889(14) 0.82409(11) 0.25594(10) 0.0164(4) Uani 1 1 d . . .
C2_4 C 0.57284(14) 0.84411(12) 0.25957(10) 0.0190(4) Uani 1 1 d . . .
H2_4 H 0.5975 0.8761 0.2989 0.023 Uiso 1 1 calc R . .
C3_4 C 0.64060(15) 0.81820(12) 0.20694(11) 0.0234(4) Uani 1 1 d . . .
H3_4 H 0.7108 0.8322 0.2107 0.028 Uiso 1 1 calc R . .
C4_4 C 0.60597(16) 0.77184(12) 0.14882(10) 0.0241(4) Uani 1 1 d . . .
H4_4 H 0.6520 0.7547 0.1124 0.029 Uiso 1 1 calc R . .
C5_4 C 0.50399(16) 0.75081(12) 0.14440(10) 0.0227(4) Uani 1 1 d . . .
H5_4 H 0.4799 0.7189 0.1048 0.027 Uiso 1 1 calc R . .
C6_4 C 0.43600(15) 0.77611(11) 0.19759(10) 0.0206(4) Uani 1 1 d . . .
H6_4 H 0.3663 0.7605 0.1941 0.025 Uiso 1 1 calc R . .
C1_5 C 0.29956(15) 0.72170(11) 0.33863(9) 0.0171(4) Uani 1 1 d . . .
C2_5 C 0.37267(15) 0.65803(12) 0.34597(9) 0.0194(4) Uani 1 1 d . . .
H2_5 H 0.4418 0.6730 0.3540 0.023 Uiso 1 1 calc R . .
C3_5 C 0.34568(17) 0.57299(13) 0.34168(10) 0.0246(4) Uani 1 1 d . . .
H3_5 H 0.3962 0.5304 0.3477 0.029 Uiso 1 1 calc R . .
C4_5 C 0.24544(18) 0.55002(13) 0.32871(10) 0.0274(5) Uani 1 1 d . . .
H4_5 H 0.2272 0.4918 0.3256 0.033 Uiso 1 1 calc R . .
C5_5 C 0.17218(17) 0.61208(14) 0.32026(11) 0.0272(4) Uani 1 1 d . . .
H5_5 H 0.1036 0.5965 0.3107 0.033 Uiso 1 1 calc R . .
C6_5 C 0.19855(16) 0.69752(12) 0.32568(10) 0.0235(4) Uani 1 1 d . . .
H6_5 H 0.1475 0.7398 0.3205 0.028 Uiso 1 1 calc R . .
C1_6 C 0.19586(15) 0.82980(12) 0.44841(10) 0.0210(4) Uani 1 1 d . . .
C2_6 C 0.23595(18) 0.78268(12) 0.50449(11) 0.0272(5) Uani 1 1 d . . .
H2_6 H 0.3078 0.7793 0.5102 0.033 Uiso 1 1 calc R . .
C3_6 C 0.1730(2) 0.74045(14) 0.55232(12) 0.0398(6) Uani 1 1 d . . .
H3_6 H 0.2020 0.7070 0.5893 0.048 Uiso 1 1 calc R . .
C4_6 C 0.0702(2) 0.74691(15) 0.54630(16) 0.0490(8) Uani 1 1 d . . .
H4_6 H 0.0273 0.7193 0.5799 0.059 Uiso 1 1 calc R . .
C5_6 C 0.0284(2) 0.79321(16) 0.49190(17) 0.0493(7) Uani 1 1 d . . .
H5_6 H -0.0436 0.7976 0.4881 0.059 Uiso 1 1 calc R . .
C6_6 C 0.09012(17) 0.83425(14) 0.44169(14) 0.0346(5) Uani 1 1 d . . .
H6_6 H 0.0603 0.8649 0.4034 0.042 Uiso 1 1 calc R . .
C1_7 C 0.26246(14) 1.02206(12) 0.43905(9) 0.0188(4) Uani 1 1 d . . .
C2_7 C 0.16047(16) 1.03159(13) 0.46044(11) 0.0248(4) Uani 1 1 d . . .
H2_7 H 0.1112 0.9918 0.4444 0.030 Uiso 1 1 calc R . .
C3_7 C 0.12994(16) 1.09781(14) 0.50453(12) 0.0292(5) Uani 1 1 d . . .
H3_7 H 0.0604 1.1024 0.5182 0.035 Uiso 1 1 calc R . .
C4_7 C 0.19954(17) 1.15698(12) 0.52873(10) 0.0251(4) Uani 1 1 d . . .
H4_7 H 0.1787 1.2015 0.5596 0.030 Uiso 1 1 calc R . .
C5_7 C 0.29983(17) 1.15026(12) 0.50733(10) 0.0238(4) Uani 1 1 d . . .
H5_7 H 0.3484 1.1908 0.5231 0.029 Uiso 1 1 calc R . .
C6_7 C 0.33026(15) 1.08451(12) 0.46284(10) 0.0217(4) Uani 1 1 d . . .
H6_7 H 0.3994 1.0818 0.4481 0.026 Uiso 1 1 calc R . .
C111 C 0.0506(10) 0.2462(8) 0.3062(8) 0.081(5) Uani 0.519(4) 1 d P A 1
H10A H 0.0963 0.1968 0.3126 0.097 Uiso 0.519(4) 1 calc PR A 1
H10B H -0.0208 0.2259 0.3084 0.097 Uiso 0.519(4) 1 calc PR A 1
Cl11 Cl 0.0735(3) 0.2931(3) 0.2246(3) 0.0903(14) Uani 0.519(4) 1 d P A 1
Cl12 Cl 0.07286(17) 0.3221(3) 0.37489(12) 0.1100(16) Uani 0.519(4) 1 d P A 1
C121 C 0.0488(12) 0.2409(9) 0.2823(5) 0.039(2) Uani 0.481(4) 1 d P A 2
H10C H 0.0723 0.1881 0.2590 0.047 Uiso 0.481(4) 1 calc PR A 2
H10D H -0.0261 0.2366 0.2881 0.047 Uiso 0.481(4) 1 calc PR A 2
Cl21 Cl 0.10372(11) 0.24650(14) 0.36680(8) 0.0475(6) Uani 0.481(4) 1 d P A 2
Cl22 Cl 0.0744(3) 0.3236(3) 0.2273(2) 0.0737(15) Uani 0.481(4) 1 d P A 2

loop_
_atom_site_aniso_label
_atom_site_aniso_U_11
_atom_site_aniso_U_22
_atom_site_aniso_U_33
_atom_site_aniso_U_23
_atom_site_aniso_U_13
_atom_site_aniso_U_12
Mn1 0.01680(14) 0.02019(14) 0.01682(13) -0.00129(10) -0.00245(11) 0.00238(11)
N1 0.0145(7) 0.0153(7) 0.0144(6) -0.0020(6) 0.0014(5) 0.0002(6)
O1 0.0256(8) 0.0231(8) 0.0336(8) -0.0017(6) -0.0011(6) -0.0042(6)
C1 0.0135(9) 0.0305(11) 0.0200(9) -0.0001(7) -0.0018(7) 0.0007(7)
B1 0.0145(10) 0.0181(10) 0.0162(9) -0.0012(8) 0.0013(8) -0.0006(8)
O2 0.0235(8) 0.0686(12) 0.0355(9) -0.0140(9) 0.0070(7) 0.0013(8)
C2 0.0209(10) 0.0360(11) 0.0242(9) -0.0067(9) -0.0048(8) 0.0017(9)
O3 0.0389(10) 0.0529(11) 0.0292(8) -0.0008(8) -0.0136(7) 0.0136(8)
C3 0.0254(11) 0.0308(11) 0.0235(10) -0.0031(8) -0.0027(8) 0.0066(8)
C1_1 0.0136(8) 0.0174(8) 0.0179(8) -0.0007(7) -0.0006(6) -0.0024(7)
C2_1 0.0211(10) 0.0181(9) 0.0225(9) -0.0035(7) -0.0023(8) -0.0013(8)
C3_1 0.0274(10) 0.0174(8) 0.0265(9) 0.0014(7) -0.0045(9) 0.0005(8)
C4_1 0.0238(10) 0.0233(10) 0.0188(9) 0.0042(7) -0.0016(8) -0.0015(8)
C5_1 0.0148(8) 0.0185(9) 0.0192(8) 0.0005(7) 0.0012(6) -0.0006(7)
C1_2 0.0149(8) 0.0171(8) 0.0161(9) 0.0003(7) -0.0042(7) 0.0000(7)
C2_2 0.0133(8) 0.0182(9) 0.0162(8) 0.0002(7) -0.0025(7) 0.0005(7)
C3_2 0.0133(9) 0.0212(9) 0.0163(8) 0.0008(7) -0.0002(7) -0.0003(7)
C4_2 0.0144(9) 0.0200(8) 0.0153(8) 0.0010(7) -0.0016(7) -0.0006(7)
C1_3 0.0183(10) 0.0188(8) 0.0146(8) 0.0004(7) 0.0015(7) -0.0002(7)
C2_3 0.0158(9) 0.0181(9) 0.0195(8) 0.0012(7) 0.0016(7) -0.0025(7)
C3_3 0.0174(9) 0.0151(9) 0.0198(8) -0.0036(7) 0.0003(7) 0.0022(6)
C4_3 0.0219(9) 0.0185(9) 0.0156(8) 0.0011(7) -0.0013(7) 0.0021(8)
C5_3 0.0201(9) 0.0165(9) 0.0156(8) 0.0014(7) 0.0024(7) -0.0009(7)
C6_3 0.0174(9) 0.0205(9) 0.0231(9) -0.0004(7) -0.0034(8) 0.0000(8)
C7_3 0.0177(10) 0.0335(11) 0.0325(11) 0.0034(9) -0.0053(8) -0.0077(9)
C8_3 0.0194(10) 0.0260(11) 0.0424(12) 0.0015(9) -0.0058(9) 0.0038(8)
C9_3 0.0316(12) 0.0289(10) 0.0260(10) -0.0021(8) -0.0086(9) -0.0064(9)
C1_4 0.0190(9) 0.0133(8) 0.0168(8) 0.0039(7) 0.0015(7) 0.0020(7)
C2_4 0.0195(9) 0.0155(9) 0.0220(9) 0.0015(7) 0.0013(7) 0.0012(7)
C3_4 0.0191(9) 0.0187(9) 0.0323(10) 0.0046(8) 0.0056(9) 0.0014(7)
C4_4 0.0309(11) 0.0214(10) 0.0200(9) 0.0050(8) 0.0103(8) 0.0091(8)
C5_4 0.0323(11) 0.0192(9) 0.0167(9) -0.0009(7) -0.0008(8) 0.0054(8)
C6_4 0.0229(10) 0.0200(9) 0.0187(9) 0.0010(8) -0.0014(8) 0.0018(7)
C1_5 0.0195(9) 0.0184(9) 0.0133(8) 0.0008(6) 0.0013(7) -0.0010(7)
C2_5 0.0202(9) 0.0222(9) 0.0157(8) -0.0011(7) -0.0003(7) 0.0000(7)
C3_5 0.0349(12) 0.0195(9) 0.0193(9) 0.0011(7) 0.0038(8) 0.0036(8)
C4_5 0.0453(13) 0.0170(9) 0.0200(9) 0.0001(8) 0.0027(9) -0.0090(9)
C5_5 0.0272(11) 0.0281(11) 0.0262(10) 0.0008(8) -0.0005(8) -0.0114(9)
C6_5 0.0217(10) 0.0217(9) 0.0270(9) 0.0027(8) -0.0021(8) -0.0035(8)
C1_6 0.0207(10) 0.0157(8) 0.0266(9) -0.0020(7) 0.0081(8) -0.0009(7)
C2_6 0.0392(13) 0.0189(9) 0.0234(9) -0.0024(8) 0.0102(9) -0.0001(8)
C3_6 0.0701(18) 0.0188(10) 0.0306(11) -0.0010(9) 0.0229(12) 0.0014(11)
C4_6 0.0693(19) 0.0159(11) 0.0617(17) -0.0008(11) 0.0465(15) -0.0027(11)
C5_6 0.0272(13) 0.0318(13) 0.089(2) -0.0055(14) 0.0309(14) -0.0021(10)
C6_6 0.0219(11) 0.0276(11) 0.0544(14) 0.0038(10) 0.0085(10) -0.0020(9)
C1_7 0.0201(9) 0.0220(9) 0.0144(8) 0.0024(7) 0.0010(7) 0.0015(7)
C2_7 0.0185(10) 0.0271(11) 0.0287(10) -0.0045(8) 0.0006(8) 0.0010(8)
C3_7 0.0192(11) 0.0361(12) 0.0325(11) -0.0060(9) 0.0038(8) 0.0067(9)
C4_7 0.0299(11) 0.0239(9) 0.0215(9) -0.0049(7) 0.0042(8) 0.0071(9)
C5_7 0.0272(11) 0.0218(9) 0.0224(9) -0.0037(7) 0.0025(8) -0.0019(8)
C6_7 0.0200(9) 0.0217(9) 0.0236(9) -0.0020(8) 0.0062(8) -0.0003(8)
C111 0.023(4) 0.054(7) 0.166(14) 0.063(8) -0.003(8) -0.006(4)
Cl11 0.0304(11) 0.156(4) 0.084(2) -0.016(2) -0.0014(12) 0.0104(19)
Cl12 0.0551(12) 0.200(4) 0.0747(13) 0.0052(16) -0.0146(10) -0.0434(19)
C121 0.039(4) 0.040(4) 0.038(4) 0.000(3) -0.013(3) 0.016(3)
Cl21 0.0322(8) 0.0756(14) 0.0347(7) 0.0138(7) -0.0030(5) -0.0140(7)
Cl22 0.0486(14) 0.097(2) 0.076(2) 0.072(2) -0.0139(14) -0.0062(14)

loop_
_atom_type_symbol
_atom_type_description
_atom_type_scat_dispersion_real
_atom_type_scat_dispersion_imag
_atom_type_scat_source
C C 0.0033 0.0016 'International Tables Vol C Tables 4.2.6.8 and 6.1.1.4'
H H 0.0000 0.0000 'International Tables Vol C Tables 4.2.6.8 and 6.1.1.4'
B B 0.0013 0.0007 'International Tables Vol C Tables 4.2.6.8 and 6.1.1.4'
N N 0.0061 0.0033 'International Tables Vol C Tables 4.2.6.8 and 6.1.1.4'
O O 0.0106 0.0060 'International Tables Vol C Tables 4.2.6.8 and 6.1.1.4'
Cl Cl 0.1484 0.1585 'International Tables Vol C Tables 4.2.6.8 and 6.1.1.4'
Mn Mn 0.3368 0.7283 'International Tables Vol C Tables 4.2.6.8 and 6.1.1.4'

loop_
_geom_angle_atom_site_label_1
_geom_angle_atom_site_label_2
_geom_angle_atom_site_label_3
_geom_angle
C2 Mn1 C1 89.63(10)
C2 Mn1 C3 91.89(9)
C1 Mn1 C3 92.69(9)
C2 Mn1 C2_1 91.62(8)
C1 Mn1 C2_1 137.97(8)
C3 Mn1 C2_1 129.23(9)
C2 Mn1 C5_1 145.03(8)
C1 Mn1 C5_1 92.39(8)
C3 Mn1 C5_1 122.84(9)
C2_1 Mn1 C5_1 64.34(7)
C2 Mn1 C3_1 112.60(9)
C1 Mn1 C3_1 156.18(8)
C3 Mn1 C3_1 94.92(9)
C2_1 Mn1 C3_1 38.47(7)
C5_1 Mn1 C3_1 64.59(7)
C2 Mn1 C4_1 151.39(9)
C1 Mn1 C4_1 118.54(8)
C3 Mn1 C4_1 91.69(9)
C2_1 Mn1 C4_1 64.57(7)
C5_1 Mn1 C4_1 38.49(7)
C3_1 Mn1 C4_1 38.79(8)
C2 Mn1 C1_1 106.39(8)
C1 Mn1 C1_1 101.16(8)
C3 Mn1 C1_1 156.95(9)
C2_1 Mn1 C1_1 38.80(7)
C5_1 Mn1 C1_1 39.11(6)
C3_1 Mn1 C1_1 65.40(7)
C4_1 Mn1 C1_1 65.53(7)
C1_3 N1 C5_3 118.04(16)
C1_3 N1 B1 123.11(15)
C5_3 N1 B1 118.61(15)
O1 C1 Mn1 178.60(17)
C1_1 B1 N1 108.75(14)
N1 B1 C4_2 111.49(14)
N1 B1 C1_2 108.39(14)
C4_2 B1 C1_2 101.09(14)
O2 C2 Mn1 178.72(19)
O3 C3 Mn1 178.5(2)
C2_1 C1_1 C5_1 104.91(15)
C2_1 C1_1 B1 126.44(16)
C5_1 C1_1 B1 128.48(16)
C2_1 C1_1 Mn1 69.39(10)
C5_1 C1_1 Mn1 69.45(10)
B1 C1_1 Mn1 128.80(12)
C3_1 C2_1 C1_1 110.21(16)
C3_1 C2_1 Mn1 71.02(11)
C1_1 C2_1 Mn1 71.81(10)
C3_1 C2_1 H2_1 124.9
C1_1 C2_1 H2_1 124.9
Mn1 C2_1 H2_1 123.9
C2_1 C3_1 C4_1 107.64(16)
C2_1 C3_1 Mn1 70.51(11)
C4_1 C3_1 Mn1 70.74(11)
C2_1 C3_1 H3_1 126.2
C4_1 C3_1 H3_1 126.2
Mn1 C3_1 H3_1 124.2
C5_1 C4_1 C3_1 107.54(16)
C5_1 C4_1 Mn1 70.57(11)
C3_1 C4_1 Mn1 70.46(11)
C5_1 C4_1 H4_1 126.2
C3_1 C4_1 H4_1 126.2
Mn1 C4_1 H4_1 124.4
C4_1 C5_1 C1_1 109.70(16)
C4_1 C5_1 Mn1 70.95(11)
C1_1 C5_1 Mn1 71.44(10)
C4_1 C5_1 H5_1 125.1
C1_1 C5_1 H5_1 125.1
Mn1 C5_1 H5_1 124.1
C2_2 C1_2 B1 107.31(15)
C1_2 C2_2 C3_2 111.73(16)
C4_2 C3_2 C2_2 112.07(16)
C3_2 C4_2 B1 107.23(15)
N1 C1_3 C2_3 122.22(17)
N1 C1_3 H1_3 118.9
C2_3 C1_3 H1_3 118.9
C1_3 C2_3 C3_3 120.67(17)
C1_3 C2_3 H2_3 119.7
C3_3 C2_3 H2_3 119.7
C2_3 C3_3 C4_3 116.05(17)
C2_3 C3_3 C6_3 123.25(17)
C4_3 C3_3 C6_3 120.70(16)
C5_3 C4_3 C3_3 120.57(17)
C5_3 C4_3 H4_3 119.7
C3_3 C4_3 H4_3 119.7
N1 C5_3 C4_3 122.42(17)
N1 C5_3 H5_3 118.8
C4_3 C5_3 H5_3 118.8
C3_3 C6_3 C7_3 112.02(15)
C3_3 C6_3 C9_3 108.72(17)
C7_3 C6_3 C9_3 108.73(17)
C3_3 C6_3 C8_3 108.51(15)
C7_3 C6_3 C8_3 109.38(17)
C9_3 C6_3 C8_3 109.44(16)
C6_3 C7_3 H7A_3 109.5
C6_3 C7_3 H7B_3 109.5
H7A_3 C7_3 H7B_3 109.5
C6_3 C7_3 H7C_3 109.5
H7A_3 C7_3 H7C_3 109.5
H7B_3 C7_3 H7C_3 109.5
C6_3 C8_3 H8A_3 109.5
C6_3 C8_3 H8B_3 109.5
H8A_3 C8_3 H8B_3 109.5
C6_3 C8_3 H8C_3 109.5
H8A_3 C8_3 H8C_3 109.5
H8B_3 C8_3 H8C_3 109.5
C6_3 C9_3 H9A_3 109.5
C6_3 C9_3 H9B_3 109.5
H9A_3 C9_3 H9B_3 109.5
C6_3 C9_3 H9C_3 109.5
H9A_3 C9_3 H9C_3 109.5
H9B_3 C9_3 H9C_3 109.5
C6_4 C1_4 C2_4 117.41(17)
C3_4 C2_4 C1_4 121.48(18)
C3_4 C2_4 H2_4 119.3
C1_4 C2_4 H2_4 119.3
C4_4 C3_4 C2_4 120.15(18)
C4_4 C3_4 H3_4 119.9
C2_4 C3_4 H3_4 119.9
C5_4 C4_4 C3_4 119.38(18)
C5_4 C4_4 H4_4 120.3
C3_4 C4_4 H4_4 120.3
C4_4 C5_4 C6_4 120.51(18)
C4_4 C5_4 H5_4 119.7
C6_4 C5_4 H5_4 119.7
C5_4 C6_4 C1_4 121.06(18)
C5_4 C6_4 H6_4 119.5
C1_4 C6_4 H6_4 119.5
C2_5 C1_5 C6_5 118.16(17)
C3_5 C2_5 C1_5 120.90(19)
C3_5 C2_5 H2_5 119.6
C1_5 C2_5 H2_5 119.6
C4_5 C3_5 C2_5 120.3(2)
C4_5 C3_5 H3_5 119.9
C2_5 C3_5 H3_5 119.9
C5_5 C4_5 C3_5 119.71(19)
C5_5 C4_5 H4_5 120.1
C3_5 C4_5 H4_5 120.1
C4_5 C5_5 C6_5 120.2(2)
C4_5 C5_5 H5_5 119.9
C6_5 C5_5 H5_5 119.9
C5_5 C6_5 C1_5 120.69(19)
C5_5 C6_5 H6_5 119.7
C1_5 C6_5 H6_5 119.7
C2_6 C1_6 C6_6 118.1(2)
C3_6 C2_6 C1_6 121.3(2)
C3_6 C2_6 H2_6 119.4
C1_6 C2_6 H2_6 119.4
C4_6 C3_6 C2_6 120.1(2)
C4_6 C3_6 H3_6 120.0
C2_6 C3_6 H3_6 120.0
C3_6 C4_6 C5_6 120.0(2)
C3_6 C4_6 H4_6 120.0
C5_6 C4_6 H4_6 120.0
C4_6 C5_6 C6_6 121.0(2)
C4_6 C5_6 H5_6 119.5
C6_6 C5_6 H5_6 119.5
C1_6 C6_6 C5_6 119.4(2)
C1_6 C6_6 H6_6 120.3
C5_6 C6_6 H6_6 120.3
C6_7 C1_7 C2_7 116.05(18)
C3_7 C2_7 C1_7 121.62(19)
C3_7 C2_7 H2_7 119.2
C1_7 C2_7 H2_7 119.2
C4_7 C3_7 C2_7 120.76(19)
C4_7 C3_7 H3_7 119.6
C2_7 C3_7 H3_7 119.6
C5_7 C4_7 C3_7 118.89(18)
C5_7 C4_7 H4_7 120.6
C3_7 C4_7 H4_7 120.6
C4_7 C5_7 C6_7 120.39(19)
C4_7 C5_7 H5_7 119.8
C6_7 C5_7 H5_7 119.8
C5_7 C6_7 C1_7 122.25(18)
C5_7 C6_7 H6_7 118.9
C1_7 C6_7 H6_7 118.9
Cl11 C111 Cl12 108.9(7)
Cl11 C111 H10A 109.9
Cl12 C111 H10A 109.9
Cl11 C111 H10B 109.9
Cl12 C111 H10B 109.9
H10A C111 H10B 108.3
Cl22 C121 Cl21 115.6(8)
Cl22 C121 H10C 108.4
Cl21 C121 H10C 108.4
Cl22 C121 H10D 108.4
Cl21 C121 H10D 108.4
H10C C121 H10D 107.5

loop_
_geom_bond_atom_site_label_1
_geom_bond_atom_site_label_2
_geom_bond_distance
Mn1 C2 1.788(2)
Mn1 C1 1.793(2)
Mn1 C3 1.795(2)
Mn1 C2_1 2.1328(19)
Mn1 C5_1 2.1383(18)
Mn1 C3_1 2.1395(19)
Mn1 C4_1 2.143(2)
Mn1 C1_1 2.1648(17)
N1 C1_3 1.339(2)
N1 C5_3 1.350(2)
N1 B1 1.619(2)
O1 C1 1.149(2)
B1 C1_1 1.612(3)
B1 C4_2 1.623(3)
B1 C1_2 1.628(3)
O2 C2 1.149(3)
O3 C3 1.149(3)
C1_1 C2_1 1.428(3)
C1_1 C5_1 1.440(2)
C2_1 C3_1 1.407(3)
C2_1 H2_1 0.9500
C3_1 C4_1 1.422(3)
C3_1 H3_1 0.9500
C4_1 C5_1 1.411(3)
C4_1 H4_1 0.9500
C5_1 H5_1 0.9500
C1_2 C2_2 1.354(3)
C2_2 C3_2 1.498(2)
C3_2 C4_2 1.357(3)
C1_3 C2_3 1.383(3)
C1_3 H1_3 0.9500
C2_3 C3_3 1.390(3)
C2_3 H2_3 0.9500
C3_3 C4_3 1.405(3)
C3_3 C6_3 1.525(3)
C4_3 C5_3 1.367(3)
C4_3 H4_3 0.9500
C5_3 H5_3 0.9500
C6_3 C7_3 1.527(3)
C6_3 C9_3 1.534(3)
C6_3 C8_3 1.545(3)
C7_3 H7A_3 0.9800
C7_3 H7B_3 0.9800
C7_3 H7C_3 0.9800
C8_3 H8A_3 0.9800
C8_3 H8B_3 0.9800
C8_3 H8C_3 0.9800
C9_3 H9A_3 0.9800
C9_3 H9B_3 0.9800
C9_3 H9C_3 0.9800
C1_4 C6_4 1.398(3)
C1_4 C2_4 1.402(3)
C2_4 C3_4 1.389(3)
C2_4 H2_4 0.9500
C3_4 C4_4 1.388(3)
C3_4 H3_4 0.9500
C4_4 C5_4 1.381(3)
C4_4 H4_4 0.9500
C5_4 C6_4 1.396(3)
C5_4 H5_4 0.9500
C6_4 H6_4 0.9500
C1_5 C2_5 1.395(3)
C1_5 C6_5 1.400(3)
C2_5 C3_5 1.389(3)
C2_5 H2_5 0.9500
C3_5 C4_5 1.386(3)
C3_5 H3_5 0.9500
C4_5 C5_5 1.381(3)
C4_5 H4_5 0.9500
C5_5 C6_5 1.395(3)
C5_5 H5_5 0.9500
C6_5 H6_5 0.9500
C1_6 C2_6 1.390(3)
C1_6 C6_6 1.395(3)
C2_6 C3_6 1.389(3)
C2_6 H2_6 0.9500
C3_6 C4_6 1.358(4)
C3_6 H3_6 0.9500
C4_6 C5_6 1.369(4)
C4_6 H4_6 0.9500
C5_6 C6_6 1.400(3)
C5_6 H5_6 0.9500
C6_6 H6_6 0.9500
C1_7 C6_7 1.400(3)
C1_7 C2_7 1.405(3)
C2_7 C3_7 1.390(3)
C2_7 H2_7 0.9500
C3_7 C4_7 1.382(3)
C3_7 H3_7 0.9500
C4_7 C5_7 1.380(3)
C4_7 H4_7 0.9500
C5_7 C6_7 1.389(3)
C5_7 H5_7 0.9500
C6_7 H6_7 0.9500
C111 Cl11 1.726(14)
C111 Cl12 1.783(14)
C111 H10A 0.9900
C111 H10B 0.9900
C121 Cl22 1.696(14)
C121 Cl21 1.741(10)
C121 H10C 0.9900
C121 H10D 0.9900

loop_
_geom_torsion_atom_site_label_1
_geom_torsion_atom_site_label_2
_geom_torsion_atom_site_label_3
_geom_torsion_atom_site_label_4
_geom_torsion
N1 B1 C1_1 C2_1 -82.2(2)
N1 B1 C1_1 C5_1 92.3(2)
N1 B1 C1_1 Mn1 -174.06(11)
C2 Mn1 C1_1 C2_1 -71.40(13)
C1 Mn1 C1_1 C2_1 -164.34(11)
C3 Mn1 C1_1 C2_1 69.8(2)
C5_1 Mn1 C1_1 C2_1 115.75(15)
C3_1 Mn1 C1_1 C2_1 36.41(11)
C4_1 Mn1 C1_1 C2_1 79.23(11)
C2 Mn1 C1_1 C5_1 172.84(12)
C1 Mn1 C1_1 C5_1 79.91(12)
C3 Mn1 C1_1 C5_1 -46.0(2)
C2_1 Mn1 C1_1 C5_1 -115.75(15)
C3_1 Mn1 C1_1 C5_1 -79.35(11)
C4_1 Mn1 C1_1 C5_1 -36.53(11)
C2 Mn1 C1_1 B1 49.39(18)
C1 Mn1 C1_1 B1 -43.54(17)
C3 Mn1 C1_1 B1 -169.4(2)
C2_1 Mn1 C1_1 B1 120.8(2)
C5_1 Mn1 C1_1 B1 -123.5(2)
C3_1 Mn1 C1_1 B1 157.20(18)
C4_1 Mn1 C1_1 B1 -159.98(18)
C5_1 C1_1 C2_1 C3_1 -0.2(2)
B1 C1_1 C2_1 C3_1 175.39(18)
Mn1 C1_1 C2_1 C3_1 -60.94(14)
C5_1 C1_1 C2_1 Mn1 60.78(12)
B1 C1_1 C2_1 Mn1 -123.67(17)
C2 Mn1 C2_1 C3_1 -125.62(13)
C1 Mn1 C2_1 C3_1 143.14(13)
C3 Mn1 C2_1 C3_1 -31.85(17)
C5_1 Mn1 C2_1 C3_1 80.76(13)
C4_1 Mn1 C2_1 C3_1 37.91(12)
C1_1 Mn1 C2_1 C3_1 119.84(17)
C2 Mn1 C2_1 C1_1 114.55(12)
C1 Mn1 C2_1 C1_1 23.30(16)
C3 Mn1 C2_1 C1_1 -151.69(12)
C5_1 Mn1 C2_1 C1_1 -39.07(10)
C3_1 Mn1 C2_1 C1_1 -119.84(17)
C4_1 Mn1 C2_1 C1_1 -81.92(11)
C1_1 C2_1 C3_1 C4_1 0.1(2)
Mn1 C2_1 C3_1 C4_1 -61.34(14)
C1_1 C2_1 C3_1 Mn1 61.42(14)
C2 Mn1 C3_1 C2_1 61.66(14)
C1 Mn1 C3_1 C2_1 -96.1(2)
C3 Mn1 C3_1 C2_1 155.78(13)
C5_1 Mn1 C3_1 C2_1 -80.05(12)
C4_1 Mn1 C3_1 C2_1 -117.65(17)
C1_1 Mn1 C3_1 C2_1 -36.71(11)
C2 Mn1 C3_1 C4_1 179.32(12)
C1 Mn1 C3_1 C4_1 21.6(2)
C3 Mn1 C3_1 C4_1 -86.57(13)
C2_1 Mn1 C3_1 C4_1 117.65(17)
C5_1 Mn1 C3_1 C4_1 37.60(11)
C1_1 Mn1 C3_1 C4_1 80.94(12)
C2_1 C3_1 C4_1 C5_1 0.0(2)
Mn1 C3_1 C4_1 C5_1 -61.16(13)
C2_1 C3_1 C4_1 Mn1 61.19(14)
C2 Mn1 C4_1 C5_1 116.35(18)
C1 Mn1 C4_1 C5_1 -52.59(13)
C3 Mn1 C4_1 C5_1 -146.58(12)
C2_1 Mn1 C4_1 C5_1 80.07(11)
C3_1 Mn1 C4_1 C5_1 117.67(16)
C1_1 Mn1 C4_1 C5_1 37.10(10)
C2 Mn1 C4_1 C3_1 -1.3(2)
C1 Mn1 C4_1 C3_1 -170.26(11)
C3 Mn1 C4_1 C3_1 95.75(13)
C2_1 Mn1 C4_1 C3_1 -37.60(11)
C5_1 Mn1 C4_1 C3_1 -117.67(16)
C1_1 Mn1 C4_1 C3_1 -80.56(12)
C3_1 C4_1 C5_1 C1_1 -0.1(2)
Mn1 C4_1 C5_1 C1_1 -61.22(13)
C3_1 C4_1 C5_1 Mn1 61.09(14)
C2_1 C1_1 C5_1 C4_1 0.2(2)
B1 C1_1 C5_1 C4_1 -175.24(17)
Mn1 C1_1 C5_1 C4_1 60.92(13)
C2_1 C1_1 C5_1 Mn1 -60.74(12)
B1 C1_1 C5_1 Mn1 123.84(18)
C2 Mn1 C5_1 C4_1 -131.52(17)
C1 Mn1 C5_1 C4_1 135.70(12)
C3 Mn1 C5_1 C4_1 40.94(15)
C2_1 Mn1 C5_1 C4_1 -80.73(12)
C3_1 Mn1 C5_1 C4_1 -37.90(11)
C1_1 Mn1 C5_1 C4_1 -119.49(16)
C2 Mn1 C5_1 C1_1 -12.0(2)
C1 Mn1 C5_1 C1_1 -104.81(11)
C3 Mn1 C5_1 C1_1 160.43(12)
C2_1 Mn1 C5_1 C1_1 38.76(11)
C3_1 Mn1 C5_1 C1_1 81.59(11)
C4_1 Mn1 C5_1 C1_1 119.49(16)
N1 B1 C1_2 C2_2 124.79(15)
C4_2 B1 C1_2 C2_2 7.50(18)
B1 C1_2 C2_2 C3_2 -6.2(2)
C1_2 C2_2 C3_2 C4_2 2.0(2)
C2_2 C3_2 C4_2 B1 3.2(2)
N1 B1 C4_2 C3_2 -121.32(16)
C1_2 B1 C4_2 C3_2 -6.31(18)
C5_3 N1 C1_3 C2_3 1.8(3)
B1 N1 C1_3 C2_3 -172.56(16)
N1 C1_3 C2_3 C3_3 -1.3(3)
C1_3 C2_3 C3_3 C4_3 0.0(3)
C1_3 C2_3 C3_3 C6_3 179.56(17)
C2_3 C3_3 C4_3 C5_3 0.6(3)
C6_3 C3_3 C4_3 C5_3 -178.95(16)
C1_3 N1 C5_3 C4_3 -1.1(3)
B1 N1 C5_3 C4_3 173.47(16)
C3_3 C4_3 C5_3 N1 0.0(3)
C2_3 C3_3 C6_3 C7_3 1.3(3)
C4_3 C3_3 C6_3 C7_3 -179.24(17)
C2_3 C3_3 C6_3 C9_3 121.46(19)
C4_3 C3_3 C6_3 C9_3 -59.0(2)
C2_3 C3_3 C6_3 C8_3 -119.59(19)
C4_3 C3_3 C6_3 C8_3 59.9(2)
C6_4 C1_4 C2_4 C3_4 0.7(3)
C1_4 C2_4 C3_4 C4_4 0.4(3)
C2_4 C3_4 C4_4 C5_4 -0.9(3)
C3_4 C4_4 C5_4 C6_4 0.3(3)
C4_4 C5_4 C6_4 C1_4 0.9(3)
C2_4 C1_4 C6_4 C5_4 -1.3(3)
C6_5 C1_5 C2_5 C3_5 -1.0(3)
C1_5 C2_5 C3_5 C4_5 1.2(3)
C2_5 C3_5 C4_5 C5_5 -0.2(3)
C3_5 C4_5 C5_5 C6_5 -0.9(3)
C4_5 C5_5 C6_5 C1_5 1.0(3)
C2_5 C1_5 C6_5 C5_5 0.0(3)
C6_6 C1_6 C2_6 C3_6 0.6(3)
C1_6 C2_6 C3_6 C4_6 -2.2(3)
C2_6 C3_6 C4_6 C5_6 1.8(4)
C3_6 C4_6 C5_6 C6_6 0.2(4)
C2_6 C1_6 C6_6 C5_6 1.4(3)
C4_6 C5_6 C6_6 C1_6 -1.8(4)
C6_7 C1_7 C2_7 C3_7 -2.0(3)
C1_7 C2_7 C3_7 C4_7 0.2(3)
C2_7 C3_7 C4_7 C5_7 1.2(3)
C3_7 C4_7 C5_7 C6_7 -0.7(3)
C4_7 C5_7 C6_7 C1_7 -1.2(3)
C2_7 C1_7 C6_7 C5_7 2.5(3)
